data_4030617
loop_
_publ_author_name
'Handizi, A.'
'Boukhari, A.'
'Holt, E. M.'
'Aride, J.'
'Belaiche, M.'
'Drillon, M.'

_publ_section_title
;
 (Cu,M)2P2O7; M = Mn, Co : synthesis, magnetism and solid state structures
 of Cu0.92Mn1.08P2O7 and CuCoP2O7
;
_journal_name_full 'European Journal of Solid State and Inorganic Chemistry'
_journal_page_first 123
_journal_page_last 135
_journal_volume 31
_journal_year 1994
_chemical_formula_sum 'Cu0.92 Mn1.08 O7 P2'
_chemical_formula_weight 291.739
_space_group_IT_number 12
_symmetry_cell_setting monoclinic
_symmetry_Int_Tables_number 12
_symmetry_space_group_name_Hall '-A 2y'
_symmetry_space_group_name_H-M 'A 1 2/m 1'
_cell_angle_alpha 90
_cell_angle_beta 106.26(4)
_cell_angle_gamma 90
_cell_formula_units_Z 2
_cell_length_a 4.504(2)
_cell_length_b 8.422(3)
_cell_length_c 6.710(4)
_cell_volume 244.3(2)
_diffrn_ambient_temperature 293
_diffrn_radiation_probe x-ray
_diffrn_radiation_type MoK\a
_diffrn_radiation_wavelength 0.71073
_exptl_absorpt_coefficient_mu 7.325
_exptl_crystal_density_diffrn 3.964
_exptl_crystal_F_000 276
_refine_ls_number_reflns 363
_refine_ls_R_factor_gt 0.065
_refine_ls_wR_factor_gt 0.089
_cod_data_source_file EJSSIC-1994-31-123-135-1.cif
_cod_data_source_block CuMnP2O7
_cod_depositor_comments
;
No thermal parameters reported in the paper,
fixed arbitrarily to Biso = 1.
;
_cod_original_cell_volume 244.4(2)
_cod_original_sg_symbol_H-M 'A 2/m'
_cod_database_code 4030617

loop_
_symmetry_equiv_pos_site_id
_symmetry_equiv_pos_as_xyz
1 x,y,z
2 -x,y,-z
3 -x,-y,-z
4 x,-y,z
5 x,1/2+y,1/2+z
6 -x,1/2+y,1/2-z
7 -x,1/2-y,1/2-z
8 x,1/2-y,1/2+z

loop_
_atom_site_label
_atom_site_type_symbol
_atom_site_thermal_displace_type
_atom_site_fract_x
_atom_site_fract_y
_atom_site_fract_z
_atom_site_occupancy
_atom_site_U_iso_or_equiv
Mn Mn Uiso 0.50000 -0.3099(2) 0.00000 0.540 0.0127
P P Uiso -0.0889(5) 0.50000 -0.2970(3) 1.000 0.0127
Cu Cu Uiso 0.50000 -0.3099(2) 0.00000 0.460 0.0127
O1 O Uiso 0.2170(10) 0.00000 0.3740(10) 1.000 0.0127
O2 O Uiso 0.7270(10) -0.3520(10) 0.7110(10) 1.000 0.0127
O3 O Uiso 0.00000 0.00000 0.00000 1.000 0.0127

loop_
_atom_type_symbol
_atom_type_description
_atom_type_scat_dispersion_real
_atom_type_scat_dispersion_imag
_atom_type_scat_source
Cu Cu 0.3201 1.2651 ' International Tables Vol C Tables 4.2.6.8 and 6.1.1.4'
Mn Mn 0.3368 0.7283 ' International Tables Vol C Tables 4.2.6.8 and 6.1.1.4'
O O 0.0106 0.0060 ' International Tables Vol C Tables 4.2.6.8 and 6.1.1.4'
P P 0.1023 0.0942 ' International Tables Vol C Tables 4.2.6.8 and 6.1.1.4'

loop_
_geom_angle_atom_site_label_1
_geom_angle_atom_site_label_2
_geom_angle_atom_site_label_3
_geom_angle
_geom_angle_site_symmetry_1
_geom_angle_site_symmetry_3
_geom_angle_publ_flag
O1 Cu O2 95.9(2) 5_544 7_645 yes
O1 Cu O2 159.7(2) 5_544 8_544 yes
O1 Cu O2 159.7(2) 6_645 7_645 yes
O1 Cu O2 95.9(2) 6_645 8_544 yes
O2 Cu O2 95.3(3) 7_645 8_544 yes
O1 Cu O2 84.9(2) 6_645 2_656 yes
O2 Cu O2 163.4(3) 1_554 2_656 yes
O1 Cu O2 84.9(2) 5_544 1_554 yes
O1 Cu O2 82.3(2) 6_645 1_554 yes
O2 Cu O2 77.6(2) 1_554 7_645 yes
O2 Cu O2 114.1(2) 1_554 8_544 yes
O1 Cu O2 82.3(2) 5_544 2_656 yes
O1 Cu O1 78.91(18) 5_544 6_645 yes
O2 Cu O2 114.1(2) 2_656 7_645 yes
O2 Cu O2 77.6(2) 2_656 8_544 yes
O1 Mn O2 82.3(2) 5_544 2_656 yes
O2 Mn O2 163.4(3) 1_554 2_656 yes
O1 Mn O2 84.9(2) 5_544 1_554 yes
O1 Mn O2 82.3(2) 6_645 1_554 yes
O2 Mn O2 77.6(2) 1_554 7_645 yes
O2 Mn O2 114.1(2) 1_554 8_544 yes
O1 Mn O2 84.9(2) 6_645 2_656 yes
O2 Mn O2 114.1(2) 2_656 7_645 yes
O2 Mn O2 77.6(2) 2_656 8_544 yes
O1 Mn O1 78.91(18) 5_544 6_645 yes
O1 Mn O2 95.9(2) 5_544 7_645 yes
O1 Mn O2 159.7(2) 5_544 8_544 yes
O1 Mn O2 159.7(2) 6_645 7_645 yes
O1 Mn O2 95.9(2) 6_645 8_544 yes
O2 Mn O2 95.3(3) 7_645 8_544 yes
O2 P O2 111.7(4) 1_464 4_454 yes
O1 P O2 111.3(3) 5_554 1_464 yes
O2 P O3 108.5(3) 1_464 5_554 yes
O1 P O2 111.3(3) 5_554 4_454 yes
O2 P O3 108.5(3) 4_454 5_554 yes
O1 P O3 105.3(3) 5_554 5_554 yes
Mn O1 P 128.98(15) 5_555 5_545 yes
Mn O1 P 128.98(15) 7_645 5_545 yes
Mn O1 Mn 101.1(2) 5_555 7_645 yes
Mn O2 P 120.2(4) 1_556 1_646 yes
Mn O2 Mn 102.4(3) 1_556 7_645 yes
Mn O2 P 135.0(4) 7_645 1_646 yes
P O3 P 180.00 5_545 6_544 yes

loop_
_geom_bond_atom_site_label_1
_geom_bond_atom_site_label_2
_geom_bond_distance
_geom_bond_site_symmetry_2
_geom_bond_publ_flag
Cu O2 2.025(7) 8_544 yes
Cu O2 2.458(6) 2_656 yes
Cu O1 2.074(4) 5_544 yes
Cu O2 2.458(6) 1_554 yes
Cu O2 2.025(7) 7_645 yes
Cu O1 2.074(4) 6_645 yes
Mn O1 2.074(4) 5_544 yes
Mn O2 2.458(6) 2_656 yes
Mn O2 2.458(6) 1_554 yes
Mn O2 2.025(7) 8_544 yes
Mn O1 2.074(4) 6_645 yes
Mn O2 2.025(7) 7_645 yes
P O3 1.524(2) 5_554 yes
P O2 1.506(8) 1_464 yes
P O2 1.506(8) 4_454 yes
P O1 1.526(6) 5_554 yes
